data_4002756
loop_
_publ_author_name
'Glass, Hugh F. J.'
'Liu, Zigeng'
'Bayley, Paul M.'
'Suard, Emmanuelle'
'Bo, Shou-Hang'
'Khalifah, Peter G.'
'Grey, Clare P.'
'Dutton, Si\^an E.'

_publ_section_title
;
 MgxMn2--xB2O5 Pyroborates (2/3 &#x2264; x &#x2264; 4/3): High Capacity
 and High Rate Cathodes for Li-Ion Batteries
;
_journal_issue 7
_journal_name_full 'Chemistry of Materials'
_journal_page_first 3118
_journal_paper_doi 10.1021/acs.chemmater.7b00177
_journal_volume 29
_journal_year 2017
_chemical_formula_sum 'B2 Mg0.66 Mn1.33 O5'
_chemical_formula_weight 191.1
_chemical_name_systematic ' Mg2_3Mn4_3B2O5'
_space_group_IT_number 2
_symmetry_cell_setting triclinic
_symmetry_space_group_name_Hall '-P 1'
_symmetry_space_group_name_H-M 'P -1'
_cell_angle_alpha 104.7356(13)
_cell_angle_beta 90.6239(13)
_cell_angle_gamma 91.943(3)
_cell_formula_units_Z 2
_cell_length_a 3.23914(7)
_cell_length_b 6.23470(16)
_cell_length_c 9.4884(3)
_cell_measurement_temperature 300
_cell_volume 185.172(9)
_computing_structure_refinement FULLPROF
_diffrn_ambient_temperature 300
_diffrn_measurement_device_type 'Panalytical Empyreon'
_diffrn_radiation_type 'Cu K\a'
_diffrn_radiation_wavelength 1.5418
_diffrn_source_target Cu
_pd_instr_location ' ?'
_pd_meas_2theta_range_inc 0.016714
_pd_meas_2theta_range_max 74.45772
_pd_meas_2theta_range_min 6.10862
_pd_meas_number_of_points 4091
_pd_proc_2theta_range_inc 0.016714
_pd_proc_2theta_range_max 74.3425
_pd_proc_2theta_range_min 5.9934
_pd_proc_ls_pref_orient_corr ' ?'
_pd_proc_ls_prof_R_factor 5.5785
_pd_proc_ls_prof_wR_expected 5.4155
_pd_proc_ls_prof_wR_factor 7.2411
_pd_proc_wavelength 1.540598
_pd_spec_mounting ' ?'
_refine_ls_goodness_of_fit_all 1.337
_refine_ls_number_parameters 83
_refine_ls_number_reflns 395
_refine_ls_number_restraints 0
_refine_ls_R_I_factor 4.4511
_cod_data_source_file cm7b00177_si_001.cif
_cod_data_source_block MnMgB2O5
_cod_depositor_comments
;
The following automatic conversions were performed:

'_symmetry_cell_setting' value 'Triclinic' changed to 'triclinic'
according to
/home/data/users/saulius/crontab/automatic-downloads/current/ACS/lib/dictionaries/cif_core.dic
dictionary named 'cif_core.dic' version 2.4.2 from 2011-04-26.

Automatic conversion script
Id: cif_fix_values 4973 2017-02-22 13:04:09Z antanas 
;
_cod_original_cell_volume 185.171(9)
_cod_database_code 4002756
_pd_proc_ls_prof_cr_factor 25.8593
_pd_proc_ls_prof_cwr_factor 21.0844
_pd_proc_ls_prof_cwr_expected 15.7688
_pd_proc_ls_prof_chi2 1.7878
_pd_proc_ls_prof_echi2 1.9479

loop_
_symmetry_equiv_pos_as_xyz
x,y,z
-x,-y,-z

loop_
_atom_site_label
_atom_site_fract_x
_atom_site_fract_y
_atom_site_fract_z
_atom_site_U_iso_or_equiv
_atom_site_occupancy
_atom_site_adp_type
_atom_site_type_symbol
Mn1 0.7410(18) 0.2161(6) 0.3670(6) 0.035(4) 0.725(11) Uiso Mn
Mg1 0.7410(18) 0.2161(6) 0.3670(6) 0.035(4) 0.275(11) Uiso Mg
Mn2 0.2318(20) 0.3636(7) 0.1005(6) 0.046(4) 0.609(11) Uiso Mn
Mg2 0.2318(20) 0.3636(7) 0.1005(6) 0.046(4) 0.391(11) Uiso Mg
B1 0.69100 0.67930 0.35230 0.01013 1.00000 Uiso B
B2 0.33270 0.87840 0.16990 0.01013 1.00000 Uiso B
O1 0.26580 0.69750 0.05430 0.01013 1.00000 Uiso O
O2 0.21640 0.08990 0.18210 0.01013 1.00000 Uiso O
O3 0.73930 0.47770 0.25620 0.01013 1.00000 Uiso O
O4 0.55040 0.85910 0.29920 0.01013 1.00000 Uiso O
O5 0.76240 0.72220 0.49940 0.01013 1.00000 Uiso O

loop_
_atom_type_symbol
_atom_type_scat_Cromer_Mann_a1
_atom_type_scat_Cromer_Mann_b1
_atom_type_scat_Cromer_Mann_a2
_atom_type_scat_Cromer_Mann_b2
_atom_type_scat_Cromer_Mann_a3
_atom_type_scat_Cromer_Mann_b3
_atom_type_scat_Cromer_Mann_a4
_atom_type_scat_Cromer_Mann_b4
_atom_type_scat_Cromer_Mann_c
_atom_type_scat_dispersion_real
_atom_type_scat_dispersion_imag
_atom_type_scat_source
mn 11.28190 5.34090 7.35730 0.34320 3.01930 17.86740 2.24410 83.75430 1.08960 -0.56800 2.80800 International_Tables_for_Crystallography_Vol.C(1991)_Tables_6.1.1.4_and_6.1.1.5
mg 5.42040 2.82750 2.17350 79.26110 1.22690 0.38080 2.30730 7.19370 0.85840 0.16500 0.17700 International_Tables_for_Crystallography_Vol.C(1991)_Tables_6.1.1.4_and_6.1.1.5
b 2.05450 23.21850 1.33260 1.02100 1.09790 60.34980 0.70680 0.14030 -0.19320 0.00800 0.00400 International_Tables_for_Crystallography_Vol.C(1991)_Tables_6.1.1.4_and_6.1.1.5
o 3.04850 13.27710 2.28680 5.70110 1.54630 0.32390 0.86700 32.90890 0.25080 0.04700 0.03200 International_Tables_for_Crystallography_Vol.C(1991)_Tables_6.1.1.4_and_6.1.1.5
